data_7202475
loop_
_publ_author_name
'Smiglak, Marcin'
'Holbrey, John D.'
'Griffin, Scott T.'
'Reichert, W. Matthew'
'Swatloski, Richard P.'
'Katritzky, Alan R.'
'Yang, Hongfang'
'Zhang, Dazhi'
'Kirichenko, Kostyantyn'
'Rogers, Robin D.'

_publ_section_title
;
 Ionic liquids via reaction of the zwitterionic
 1,3-dimethylimidazolium-2-carboxylate with protic acids. Overcoming
 synthetic limitations and establishing new halide free protocols for
 the formation of ILs
;
_journal_issue 1
_journal_name_full 'Green Chemistry'
_journal_page_first 90
_journal_paper_doi 10.1039/b610421e
_journal_volume 9
_journal_year 2007
_chemical_formula_sum 'C6 H9 N3 O5'
_chemical_formula_weight 203.16
_chemical_name_common '4-carboxy-1,3-dimethylimidazolium nitrate'
_chemical_name_systematic
;
?
;
_space_group_IT_number 14
_symmetry_cell_setting monoclinic
_symmetry_space_group_name_Hall '-P 2yn'
_symmetry_space_group_name_H-M 'P 1 21/n 1'
_atom_sites_solution_hydrogens geom
_atom_sites_solution_primary direct
_atom_sites_solution_secondary difmap
_audit_creation_method SHELXL-97
_cell_angle_alpha 90.00
_cell_angle_beta 104.508(7)
_cell_angle_gamma 90.00
_cell_formula_units_Z 4
_cell_length_a 6.628(2)
_cell_length_b 11.910(4)
_cell_length_c 11.538(4)
_cell_measurement_reflns_used 537
_cell_measurement_temperature 173(2)
_cell_measurement_theta_max 23.24
_cell_measurement_theta_min 2.50
_cell_volume 881.8(5)
_computing_cell_refinement 'Bruker SMART'
_computing_data_collection 'Bruker SMART'
_computing_data_reduction 'Bruker SAINT'
_computing_molecular_graphics 'Bruker SHELXTL'
_computing_publication_material 'Bruker SHELXTL'
_computing_structure_refinement 'SHELXL-97 (Sheldrick, 1997)'
_computing_structure_solution 'SHELXS-97 (Sheldrick, 1990)'
_diffrn_ambient_temperature 173(2)
_diffrn_measured_fraction_theta_full 0.992
_diffrn_measured_fraction_theta_max 0.992
_diffrn_measurement_device_type 'CCD area detector'
_diffrn_measurement_method 'phi and omega scans'
_diffrn_radiation_monochromator graphite
_diffrn_radiation_source 'fine-focus sealed tube'
_diffrn_radiation_type MoK\a
_diffrn_radiation_wavelength 0.71073
_diffrn_reflns_av_R_equivalents 0.0315
_diffrn_reflns_av_sigmaI/netI 0.0407
_diffrn_reflns_limit_h_max 7
_diffrn_reflns_limit_h_min -7
_diffrn_reflns_limit_k_max 13
_diffrn_reflns_limit_k_min -11
_diffrn_reflns_limit_l_max 12
_diffrn_reflns_limit_l_min -10
_diffrn_reflns_number 3851
_diffrn_reflns_theta_full 23.27
_diffrn_reflns_theta_max 23.27
_diffrn_reflns_theta_min 2.50
_exptl_absorpt_coefficient_mu 0.134
_exptl_absorpt_correction_type none
_exptl_crystal_colour colorless
_exptl_crystal_density_diffrn 1.531
_exptl_crystal_density_meas 0
_exptl_crystal_density_method 'not measured'
_exptl_crystal_description flat
_exptl_crystal_F_000 424
_exptl_crystal_size_max 0.26
_exptl_crystal_size_mid 0.12
_exptl_crystal_size_min 0.04
_refine_diff_density_max 0.227
_refine_diff_density_min -0.163
_refine_diff_density_rms 0.054
_refine_ls_extinction_coef 0.0053(18)
_refine_ls_extinction_expression Fc^*^=kFc[1+0.001xFc^2^\l^3^/sin(2\q)]^-1/4^
_refine_ls_extinction_method SHELXL
_refine_ls_goodness_of_fit_ref 1.074
_refine_ls_hydrogen_treatment mixed
_refine_ls_matrix_type full
_refine_ls_number_parameters 164
_refine_ls_number_reflns 1264
_refine_ls_number_restraints 0
_refine_ls_restrained_S_all 1.074
_refine_ls_R_factor_all 0.0625
_refine_ls_R_factor_gt 0.0448
_refine_ls_shift/su_max 0.018
_refine_ls_shift/su_mean 0.001
_refine_ls_structure_factor_coef Fsqd
_refine_ls_weighting_details 'calc w=1/[\s^2^(Fo^2^)+(0.0515P)^2^+0.4373P] where P=(Fo^2^+2Fc^2^)/3'
_refine_ls_weighting_scheme calc
_refine_ls_wR_factor_gt 0.1004
_refine_ls_wR_factor_ref 0.1067
_reflns_number_gt 1000
_reflns_number_total 1264
_reflns_threshold_expression >2sigma(I)
_cod_data_source_file b610421e.txt
_cod_data_source_block 5a
_cod_depositor_comments
;
The following automatic conversions were performed:
'_symmetry_cell_setting' value 'Monoclinic' changed to 'monoclinic'
according to '/home/saulius/struct/CIF-dictionaries/cif_core.dic'
dictionary named 'cif_core.dic' version 2.4.1 from 2010-06-29.

Automatic conversion script
Id: cif_fix_enum 1527 2010-12-29 10:47:43Z saulius 
;
_cod_original_cell_volume 881.7(5)
_cod_original_sg_symbol_H-M P2(1)/n
_cod_database_code 7202475

loop_
_symmetry_equiv_pos_as_xyz
'x, y, z'
'-x+1/2, y+1/2, -z+1/2'
'-x, -y, -z'
'x-1/2, -y-1/2, z-1/2'

loop_
_atom_site_label
_atom_site_type_symbol
_atom_site_fract_x
_atom_site_fract_y
_atom_site_fract_z
_atom_site_U_iso_or_equiv
_atom_site_adp_type
_atom_site_occupancy
_atom_site_symmetry_multiplicity
_atom_site_calc_flag
_atom_site_refinement_flags
_atom_site_disorder_assembly
_atom_site_disorder_group
N1 N -0.2501(3) 0.29762(18) 0.48033(18) 0.0245(6) Uani 1 1 d . . .
N3 N -0.2474(3) 0.41223(18) 0.33541(18) 0.0233(6) Uani 1 1 d . . .
N4 N -0.2486(3) 0.88650(19) 0.65590(19) 0.0275(6) Uani 1 1 d . . .
O1 O -0.2725(3) 0.65910(16) 0.35088(17) 0.0394(6) Uani 1 1 d . . .
O2 O -0.2349(3) 0.63633(18) 0.54748(16) 0.0321(5) Uani 1 1 d . . .
H2O H -0.235(5) 0.708(4) 0.551(3) 0.073(13) Uiso 1 1 d . . .
O3 O -0.2078(3) 0.98148(16) 0.69948(18) 0.0388(6) Uani 1 1 d . . .
O4 O -0.1732(3) 0.85409(17) 0.57080(17) 0.0395(6) Uani 1 1 d . . .
O5 O -0.3656(3) 0.82288(18) 0.69370(18) 0.0422(6) Uani 1 1 d . . .
C2 C -0.2455(4) 0.3055(2) 0.3663(2) 0.0264(7) Uani 1 1 d . . .
H2A H -0.236(4) 0.240(2) 0.317(2) 0.027(7) Uiso 1 1 d . . .
C4 C -0.2537(4) 0.4766(2) 0.4347(2) 0.0223(6) Uani 1 1 d . . .
C5 C -0.2547(4) 0.4038(2) 0.5248(2) 0.0240(7) Uani 1 1 d . . .
H5A H -0.257(4) 0.418(2) 0.605(2) 0.023(7) Uiso 1 1 d . . .
C6 C -0.2519(6) 0.1921(3) 0.5468(3) 0.0358(8) Uani 1 1 d . . .
H6C H -0.405(6) 0.174(3) 0.546(3) 0.069(11) Uiso 1 1 d . . .
H6B H -0.186(5) 0.199(3) 0.628(4) 0.071(12) Uiso 1 1 d . . .
H6A H -0.200(6) 0.137(3) 0.509(3) 0.073(13) Uiso 1 1 d . . .
C7 C -0.2277(6) 0.4512(3) 0.2173(2) 0.0298(7) Uani 1 1 d . . .
H7C H -0.349(5) 0.496(3) 0.185(3) 0.038(9) Uiso 1 1 d . . .
H7B H -0.102(4) 0.490(2) 0.224(2) 0.023(7) Uiso 1 1 d . . .
H7A H -0.221(4) 0.386(3) 0.169(3) 0.035(8) Uiso 1 1 d . . .
C8 C -0.2548(4) 0.6004(2) 0.4379(2) 0.0243(6) Uani 1 1 d . . .

loop_
_atom_site_aniso_label
_atom_site_aniso_U_11
_atom_site_aniso_U_22
_atom_site_aniso_U_33
_atom_site_aniso_U_23
_atom_site_aniso_U_13
_atom_site_aniso_U_12
N1 0.0271(13) 0.0214(13) 0.0240(13) 0.0002(10) 0.0047(9) -0.0019(10)
N3 0.0256(13) 0.0224(14) 0.0216(12) 0.0001(10) 0.0050(9) -0.0009(10)
N4 0.0316(14) 0.0247(14) 0.0245(13) 0.0015(11) 0.0040(11) 0.0020(11)
O1 0.0672(15) 0.0251(12) 0.0250(11) 0.0045(9) 0.0096(10) 0.0000(10)
O2 0.0464(13) 0.0241(13) 0.0261(12) -0.0042(9) 0.0096(9) 0.0006(10)
O3 0.0546(14) 0.0199(12) 0.0446(13) -0.0087(9) 0.0178(10) -0.0051(10)
O4 0.0545(14) 0.0369(13) 0.0328(12) -0.0063(9) 0.0215(10) 0.0008(10)
O5 0.0496(14) 0.0376(13) 0.0428(13) -0.0029(10) 0.0183(10) -0.0177(11)
C2 0.0240(16) 0.0264(18) 0.0271(17) -0.0038(13) 0.0034(12) -0.0005(13)
C4 0.0210(14) 0.0247(15) 0.0197(13) -0.0019(12) 0.0026(10) -0.0010(12)
C5 0.0261(16) 0.0234(16) 0.0223(15) -0.0018(12) 0.0055(12) -0.0011(12)
C6 0.049(2) 0.0236(17) 0.0332(19) 0.0052(15) 0.0074(16) -0.0018(16)
C7 0.035(2) 0.0329(19) 0.0230(16) 0.0015(14) 0.0107(14) -0.0042(16)
C8 0.0216(14) 0.0272(15) 0.0233(15) -0.0026(13) 0.0040(11) -0.0017(12)

loop_
_atom_type_symbol
_atom_type_description
_atom_type_scat_dispersion_real
_atom_type_scat_dispersion_imag
_atom_type_scat_source
C C 0.0033 0.0016 'International Tables Vol C Tables 4.2.6.8 and 6.1.1.4'
H H 0.0000 0.0000 'International Tables Vol C Tables 4.2.6.8 and 6.1.1.4'
N N 0.0061 0.0033 'International Tables Vol C Tables 4.2.6.8 and 6.1.1.4'
O O 0.0106 0.0060 'International Tables Vol C Tables 4.2.6.8 and 6.1.1.4'

loop_
_geom_angle_atom_site_label_1
_geom_angle_atom_site_label_2
_geom_angle_atom_site_label_3
_geom_angle
_geom_angle_site_symmetry_1
_geom_angle_site_symmetry_3
_geom_angle_publ_flag
C2 N1 C5 108.4(2) . . ?
C2 N1 C6 125.5(2) . . ?
C5 N1 C6 126.1(2) . . ?
C2 N3 C4 108.0(2) . . ?
C2 N3 C7 123.7(2) . . ?
C4 N3 C7 128.1(2) . . ?
O5 N4 O3 120.5(2) . . ?
O5 N4 O4 119.3(2) . . ?
O3 N4 O4 120.2(2) . . ?
N3 C2 N1 109.5(2) . . ?
C5 C4 N3 106.7(2) . . ?
C5 C4 C8 128.2(2) . . ?
N3 C4 C8 125.1(2) . . ?
C4 C5 N1 107.3(2) . . ?
O1 C8 O2 125.5(3) . . ?
O1 C8 C4 124.0(2) . . ?
O2 C8 C4 110.5(2) . . ?

loop_
_geom_bond_atom_site_label_1
_geom_bond_atom_site_label_2
_geom_bond_distance
_geom_bond_site_symmetry_2
_geom_bond_publ_flag
N1 C2 1.327(3) . ?
N1 C5 1.369(4) . ?
N1 C6 1.474(4) . ?
N3 C2 1.319(4) . ?
N3 C4 1.387(3) . ?
N3 C7 1.476(3) . ?
N4 O5 1.239(3) . ?
N4 O3 1.240(3) . ?
N4 O4 1.269(3) . ?
O1 C8 1.205(3) . ?
O2 C8 1.310(3) . ?
C4 C5 1.355(4) . ?
C4 C8 1.476(4) . ?

loop_
_geom_hbond_atom_site_label_D
_geom_hbond_atom_site_label_H
_geom_hbond_atom_site_label_A
_geom_hbond_distance_DH
_geom_hbond_distance_HA
_geom_hbond_distance_DA
_geom_hbond_angle_DHA
_geom_hbond_site_symmetry_A
O2 H2O O4 0.86(4) 1.79(4) 2.629(3) 167(4) .
C2 H2A O1 0.98(3) 2.17(3) 3.079(3) 153(2) 2_445
C7 H7C O3 0.96(3) 2.44(3) 3.238(4) 140(2) 4_575
C5 H5A O3 0.94(3) 2.45(3) 3.381(4) 171(2) 2_446
O2 H2O O5 0.86(4) 2.46(4) 3.044(3) 126(3) .
C6 H6B O5 0.93(4) 2.48(4) 3.290(4) 145(3) 2_446
C5 H5A O5 0.94(3) 2.53(3) 3.288(4) 138(2) 2_446

loop_
_cod_related_entry_id
_cod_related_entry_database
_cod_related_entry_code
1 ChemSpider 21143502
